data_4322775
loop_
_publ_author_name
'Peihua Yu'
'Mavis L. Montero'
'Craig E. Barnes'
'Herbert W. Roesky'
'Isabel Us\'on'

_publ_contact_author
;
       Herbert W. Roesky
       Institut f\"ur Anorganische Chemie
       Universit\"at G\"ottingen
       Tammannstr. 4
       37077 G\"ottingen
       Germany
;
_publ_contact_author_fax '49 551 39 3373'
_publ_contact_author_phone '49 551 39 3001'
_publ_section_title
;
 Formation of [Cp2Ti(\m2-F)2AlEt2]2 and [Cp(C5H4)Ti(\m2-H)AlEt2]2 in the
 Reaction of Cp2TiF2 with AlEt3. Structure of [Cp2Ti(\m2-F)2AlEt2]2
;
_journal_name_full 'Inorganic Chemistry'
_journal_page_first 2595
_journal_page_last 2597
_journal_paper_doi 10.1021/ic971160n
_journal_volume 37
_journal_year 1998
_chemical_formula_sum 'C14 H20 Al F2 Ti'
_chemical_formula_weight 301.18
_chemical_name_systematic
;
 ?
;
_space_group_IT_number 14
_symmetry_cell_setting monoclinic
_symmetry_space_group_name_Hall '-P 2yn'
_symmetry_space_group_name_H-M 'P 1 21/n 1'
_atom_sites_solution_hydrogens geom
_atom_sites_solution_primary direct
_atom_sites_solution_secondary difmap
_audit_creation_method SHELXL
_cell_angle_alpha 90.00
_cell_angle_beta 106.10(3)
_cell_angle_gamma 90.00
_cell_formula_units_Z 4
_cell_length_a 10.901(2)
_cell_length_b 8.004(2)
_cell_length_c 17.812(4)
_cell_measurement_reflns_used 8192
_cell_measurement_temperature 133(2)
_cell_measurement_theta_max 26.41
_cell_measurement_theta_min 1.98
_cell_volume 1493.2(6)
_computing_cell_refinement 'Siemens XSCANS'
_computing_data_collection 'Siemens XSCANS'
_computing_data_reduction 'Siemens SHELXTL'
_computing_molecular_graphics 'Siemens SHELXTL'
_computing_publication_material 'Siemens SHELXTL'
_computing_structure_refinement 'SHELXL-97 (Sheldrick, 1997)'
_computing_structure_solution 'SHELXS-97 (Sheldrick, 1990)'
_diffrn_ambient_temperature 133(2)
_diffrn_measurement_device 'Siemens P4'
_diffrn_measurement_method 'Phi scans'
_diffrn_radiation_monochromator graphite
_diffrn_radiation_source 'fine-focus sealed tube'
_diffrn_radiation_type MoK\a
_diffrn_radiation_wavelength 0.71073
_diffrn_reflns_av_R_equivalents 0.0552
_diffrn_reflns_av_sigmaI/netI 0.0338
_diffrn_reflns_limit_h_max 13
_diffrn_reflns_limit_h_min -13
_diffrn_reflns_limit_k_max 9
_diffrn_reflns_limit_k_min 0
_diffrn_reflns_limit_l_max 22
_diffrn_reflns_limit_l_min 0
_diffrn_reflns_number 17829
_diffrn_reflns_theta_max 26.41
_diffrn_reflns_theta_min 1.98
_exptl_absorpt_coefficient_mu 0.634
_exptl_absorpt_correction_T_max 0.9393
_exptl_absorpt_correction_T_min 0.7857
_exptl_absorpt_correction_type multi-scan
_exptl_crystal_colour blue
_exptl_crystal_density_diffrn 1.340
_exptl_crystal_description needles
_exptl_crystal_F_000 628
_exptl_crystal_size_max 0.40
_exptl_crystal_size_mid 0.10
_exptl_crystal_size_min 0.10
_refine_diff_density_max 0.486
_refine_diff_density_min -0.623
_refine_diff_density_rms 0.082
_refine_ls_extinction_method none
_refine_ls_goodness_of_fit_all 1.105
_refine_ls_goodness_of_fit_obs 1.127
_refine_ls_hydrogen_treatment 'riding model'
_refine_ls_matrix_type full
_refine_ls_number_parameters 210
_refine_ls_number_reflns 3031
_refine_ls_number_restraints 188
_refine_ls_restrained_S_all 1.074
_refine_ls_restrained_S_obs 1.088
_refine_ls_R_factor_all 0.0637
_refine_ls_R_factor_obs 0.0482
_refine_ls_shift/esd_max 0.001
_refine_ls_shift/esd_mean 0.000
_refine_ls_structure_factor_coef Fsqd
_refine_ls_weighting_details 'w=3D1/[\s^2^(Fo^2^)+(0.0593P)^2^+1.2278P] where P=3D(Fo^2^+2Fc^2^)/3'
_refine_ls_weighting_scheme calc
_refine_ls_wR_factor_all 0.1186
_refine_ls_wR_factor_obs 0.1096
_reflns_number_observed 17829
_reflns_number_total 3031
_reflns_observed_criterion >2sigma(I)
_cod_data_source_file ic971160n.cif
_cod_data_source_block 2
_cod_depositor_comments
;
The following automatic conversions were performed:

'_refine_ls_weighting_scheme' value 'calc
w=3D1/[\s^2^(Fo^2^)+(0.0593P)^2^+1.2278P] where P=3D(Fo^2^+2Fc^2^)/3'
was changed to 'calc'. New tag '_refine_ls_weighting_details' was
created. The value of the new tag was set to
'w=3D1/[\s^2^(Fo^2^)+(0.0593P)^2^+1.2278P] where
P=3D(Fo^2^+2Fc^2^)/3'.

Automatic conversion script
Id: cif_fix_values 3143 2015-03-26 13:38:13Z robertas 
;
_cod_original_cell_volume 1493.3(5)
_cod_database_code 4322775

loop_
_symmetry_equiv_pos_as_xyz
'x, y, z'
'-x+1/2, y+1/2, -z+1/2'
'-x, -y, -z'
'x-1/2, -y-1/2, z-1/2'

loop_
_atom_site_aniso_label
_atom_site_aniso_U_11
_atom_site_aniso_U_22
_atom_site_aniso_U_33
_atom_site_aniso_U_23
_atom_site_aniso_U_13
_atom_site_aniso_U_12
Ti1 0.0288(3) 0.0175(2) 0.0224(2) -0.00091(17) 0.01288(18) 0.00063(17)
Al1 0.0257(4) 0.0174(4) 0.0235(4) 0.0010(3) 0.0073(3) -0.0006(3)
F1 0.0307(8) 0.0226(7) 0.0345(8) -0.0027(6) 0.0156(6) -0.0014(6)
F2 0.0438(9) 0.0250(8) 0.0249(7) 0.0037(6) 0.0115(6) 0.0032(6)
C1 0.0408(15) 0.0195(12) 0.0336(14) -0.0032(11) 0.0039(12) -0.0043(11)
C2 0.0510(17) 0.0164(12) 0.0366(15) -0.0048(11) 0.0234(13) 0.0005(11)
C3 0.0306(14) 0.0163(12) 0.0459(16) 0.0031(11) 0.0156(12) 0.0031(10)
C4 0.0400(15) 0.0226(13) 0.0360(14) 0.0071(11) 0.0167(12) -0.0031(11)
C5 0.0294(14) 0.0214(13) 0.0477(16) 0.0033(11) 0.0149(12) -0.0045(11)
C6 0.042(3) 0.029(7) 0.035(6) -0.019(4) 0.019(3) -0.005(4)
C7 0.047(4) 0.034(6) 0.022(3) -0.006(3) 0.015(2) 0.004(4)
C8 0.039(4) 0.034(4) 0.030(4) -0.007(4) 0.025(3) -0.001(3)
C9 0.034(4) 0.039(8) 0.035(5) -0.004(5) 0.019(3) 0.013(4)
C10 0.054(7) 0.017(4) 0.040(5) -0.005(3) 0.028(5) 0.010(5)
C6' 0.053(7) 0.030(10) 0.028(6) -0.008(5) 0.013(5) 0.006(5)
C7' 0.060(10) 0.029(6) 0.038(8) -0.002(6) 0.033(7) -0.004(6)
C8' 0.035(5) 0.024(7) 0.046(10) -0.012(6) 0.020(5) 0.000(5)
C9' 0.038(7) 0.021(6) 0.043(7) 0.002(4) 0.024(5) 0.012(6)
C10' 0.038(5) 0.019(7) 0.049(10) -0.010(5) 0.020(5) -0.002(5)
C11 0.0323(14) 0.0225(13) 0.0367(14) 0.0002(11) 0.0093(11) 0.0037(11)
C12 0.0375(17) 0.0402(17) 0.065(2) 0.0046(16) 0.0192(15) 0.0076(14)
C13 0.0361(15) 0.0319(15) 0.0351(15) -0.0007(12) 0.0020(12) -0.0041(12)
C14 0.0530(19) 0.0368(16) 0.0412(16) -0.0151(13) 0.0158(14) -0.0124(14)

loop_
_atom_site_label
_atom_site_type_symbol
_atom_site_fract_x
_atom_site_fract_y
_atom_site_fract_z
_atom_site_U_iso_or_equiv
_atom_site_thermal_displace_type
_atom_site_occupancy
_atom_site_calc_flag
_atom_site_refinement_flags
_atom_site_disorder_assembly
_atom_site_disorder_group
Ti1 Ti 0.38052(4) 0.86894(5) 0.11566(2) 0.02172(15) Uani 1 d . . .
Al1 Al 0.29110(7) 1.05258(9) -0.08989(4) 0.02212(19) Uani 1 d . . .
F1 F 0.56564(14) 0.94204(17) 0.11458(8) 0.0279(3) Uani 1 d . . .
F2 F 0.34464(15) 0.98409(18) 0.00603(8) 0.0309(3) Uani 1 d . . .
C1 C 0.2837(3) 0.6435(3) 0.03724(16) 0.0326(6) Uani 1 d D . .
H1 H 0.2184 0.6634 -0.0098 0.039 Uiso 1 calc R . .
C2 C 0.4151(3) 0.6380(3) 0.04487(16) 0.0324(6) Uani 1 d D . .
H2 H 0.4545 0.6542 0.0040 0.039 Uiso 1 calc R . .
C3 C 0.4788(3) 0.6043(3) 0.12387(16) 0.0299(6) Uani 1 d D . .
H3 H 0.5684 0.5922 0.1457 0.036 Uiso 1 calc R . .
C4 C 0.3857(3) 0.5919(3) 0.16423(16) 0.0317(6) Uani 1 d D . .
H4 H 0.4013 0.5717 0.2186 0.038 Uiso 1 calc R . .
C5 C 0.2654(3) 0.6146(3) 0.11058(17) 0.0320(6) Uani 1 d D . .
H5 H 0.1855 0.6109 0.1222 0.038 Uiso 1 calc R . .
C6 C 0.4274(10) 1.0828(13) 0.2115(7) 0.034(2) Uani 0.60 d PDU A 1
H6 H 0.5090 1.1338 0.2290 0.040 Uiso 0.60 calc PR A 1
C7 C 0.3863(12) 0.9429(13) 0.2452(7) 0.033(2) Uani 0.60 d PDU A 1
H7 H 0.4356 0.8798 0.2883 0.040 Uiso 0.60 calc PR A 1
C8 C 0.2576(12) 0.913(2) 0.2032(10) 0.031(2) Uani 0.60 d PDU A 1
H8 H 0.2047 0.8266 0.2134 0.037 Uiso 0.60 calc PR A 1
C9 C 0.2214(17) 1.034(3) 0.1436(16) 0.034(3) Uani 0.60 d PDU A 1
H9 H 0.1398 1.0455 0.1071 0.041 Uiso 0.60 calc PR A 1
C10 C 0.3289(13) 1.134(2) 0.1485(10) 0.034(2) Uani 0.60 d PDU A 1
H10 H 0.3334 1.2227 0.1140 0.041 Uiso 0.60 calc PR A 1
C6' C 0.4069(17) 0.994(2) 0.2394(10) 0.037(3) Uani 0.40 d PDU A 2
H6' H 0.4739 0.9533 0.2817 0.044 Uiso 0.40 calc PR A 2
C7' C 0.285(2) 0.929(3) 0.2144(16) 0.039(4) Uani 0.40 d PDU A 2
H7' H 0.2525 0.8393 0.2379 0.046 Uiso 0.40 calc PR A 2
C8' C 0.217(3) 1.021(5) 0.148(2) 0.034(5) Uani 0.40 d PDU A 2
H8' H 0.1323 0.9991 0.1164 0.040 Uiso 0.40 calc PR A 2
C9' C 0.2977(19) 1.150(3) 0.1367(16) 0.031(3) Uani 0.40 d PDU A 2
H9' H 0.2765 1.2359 0.0985 0.038 Uiso 0.40 calc PR A 2
C10' C 0.4146(17) 1.128(2) 0.1923(12) 0.034(3) Uani 0.40 d PDU A 2
H10' H 0.4884 1.1947 0.1970 0.041 Uiso 0.40 calc PR A 2
C11 C 0.2210(2) 1.2777(3) -0.08843(16) 0.0306(6) Uani 1 d . . .
H11A H 0.2826 1.3450 -0.0486 0.037 Uiso 1 calc R . .
H11B H 0.2122 1.3308 -0.1399 0.037 Uiso 1 calc R . .
C12 C 0.0917(3) 1.2826(4) -0.0709(2) 0.0466(8) Uani 1 d . . .
H12A H 0.0286 1.2218 -0.1117 0.070 Uiso 1 calc R . .
H12B H 0.0643 1.3989 -0.0697 0.070 Uiso 1 calc R . .
H12C H 0.0991 1.2302 -0.0201 0.070 Uiso 1 calc R . .
C13 C 0.1782(3) 0.8874(4) -0.15648(16) 0.0360(6) Uani 1 d . . .
H13A H 0.1166 0.8490 -0.1285 0.043 Uiso 1 calc R . .
H13B H 0.1286 0.9456 -0.2043 0.043 Uiso 1 calc R . .
C14 C 0.2380(3) 0.7327(4) -0.18192(18) 0.0431(7) Uani 1 d . . .
H14A H 0.2986 0.7670 -0.2106 0.065 Uiso 1 calc R . .
H14B H 0.1708 0.6637 -0.2158 0.065 Uiso 1 calc R . .
H14C H 0.2828 0.6682 -0.1357 0.065 Uiso 1 calc R . .

loop_
_atom_type_symbol
_atom_type_description
_atom_type_scat_dispersion_real
_atom_type_scat_dispersion_imag
_atom_type_scat_source
C C 0.0033 0.0016 'International Tables Vol C Tables 4.2.6.8 and 6.1.1.4'
H H 0.0000 0.0000 'International Tables Vol C Tables 4.2.6.8 and 6.1.1.4'
F F 0.0171 0.0103 'International Tables Vol C Tables 4.2.6.8 and 6.1.1.4'
Al Al 0.0645 0.0514 'International Tables Vol C Tables 4.2.6.8 and 6.1.1.4'
Ti Ti 0.2776 0.4457 'International Tables Vol C Tables 4.2.6.8 and 6.1.1.4'

loop_
_geom_angle_atom_site_label_1
_geom_angle_atom_site_label_2
_geom_angle_atom_site_label_3
_geom_angle
_geom_angle_site_symmetry_1
_geom_angle_site_symmetry_3
_geom_angle_publ_flag
F2 Ti1 F1 78.53(7) . . y
F2 Ti1 C10 80.6(3) . . ?
F1 Ti1 C10 92.8(4) . . ?
F2 Ti1 C2 82.00(8) . . ?
F1 Ti1 C2 85.18(8) . . ?
C10 Ti1 C2 162.6(3) . . ?
F2 Ti1 C7' 127.2(6) . . ?
F1 Ti1 C7' 125.4(5) . . ?
C2 Ti1 C7' 138.4(6) . . ?
F2 Ti1 C9 89.5(5) . . ?
F1 Ti1 C9 127.8(4) . . ?
C10 Ti1 C9 35.1(4) . . ?
C2 Ti1 C9 143.6(5) . . ?
F2 Ti1 C1 81.18(8) . . ?
F1 Ti1 C1 118.84(8) . . ?
C10 Ti1 C1 139.1(3) . . ?
C2 Ti1 C1 34.92(10) . . ?
C7' Ti1 C1 112.8(5) . . ?
C9 Ti1 C1 108.8(5) . . ?
F2 Ti1 C8 124.0(3) . . ?
F1 Ti1 C8 133.6(3) . . ?
C10 Ti1 C8 58.0(5) . . ?
C2 Ti1 C8 133.5(4) . . ?
C9 Ti1 C8 35.0(4) . . ?
C1 Ti1 C8 105.4(4) . . ?
F2 Ti1 C8' 92.3(7) . . ?
F1 Ti1 C8' 130.6(6) . . ?
C2 Ti1 C8' 142.0(7) . . ?
C7' Ti1 C8' 35.2(6) . . ?
C1 Ti1 C8' 107.1(7) . . ?
F2 Ti1 C3 114.63(8) . . ?
F1 Ti1 C3 80.22(7) . . ?
C10 Ti1 C3 161.1(3) . . ?
C2 Ti1 C3 35.06(9) . . ?
C7' Ti1 C3 115.5(6) . . ?
C9 Ti1 C3 147.5(4) . . ?
C1 Ti1 C3 57.87(10) . . ?
C8 Ti1 C3 115.3(4) . . ?
C8' Ti1 C3 144.0(6) . . ?
F2 Ti1 C6' 128.7(3) . . ?
F1 Ti1 C6' 91.2(4) . . ?
C2 Ti1 C6' 147.7(4) . . ?
C7' Ti1 C6' 34.2(4) . . ?
C1 Ti1 C6' 143.0(4) . . ?
C8' Ti1 C6' 57.4(8) . . ?
C3 Ti1 C6' 112.7(4) . . ?
F2 Ti1 C7 138.3(2) . . ?
F1 Ti1 C7 100.0(3) . . ?
C10 Ti1 C7 57.7(4) . . ?
C2 Ti1 C7 139.7(3) . . ?
C9 Ti1 C7 58.2(6) . . ?
C1 Ti1 C7 131.2(2) . . ?
C8 Ti1 C7 34.9(3) . . ?
C3 Ti1 C7 106.0(3) . . ?
F2 Al1 F1 100.18(8) . 3_675 y
F2 Al1 C11 107.66(10) . . ?
F1 Al1 C11 111.21(10) 3_675 . ?
F2 Al1 C13 111.43(11) . . ?
F1 Al1 C13 108.69(11) 3_675 . ?
C11 Al1 C13 116.47(12) . . ?
Al1 F1 Ti1 160.13(9) 3_675 . y
Al1 F2 Ti1 169.08(10) . . y
C5 C1 C2 108.2(2) . . ?
C5 C1 Ti1 74.18(15) . . ?
C2 C1 Ti1 71.77(15) . . ?
C1 C2 C3 108.0(2) . . ?
C1 C2 Ti1 73.30(15) . . ?
C3 C2 Ti1 73.78(14) . . ?
C4 C3 C2 107.4(2) . . ?
C4 C3 Ti1 73.37(15) . . ?
C2 C3 Ti1 71.16(14) . . ?
C3 C4 C5 108.3(2) . . ?
C3 C4 Ti1 72.22(14) . . ?
C5 C4 Ti1 73.03(15) . . ?
C1 C5 C4 108.1(2) . . ?
C1 C5 Ti1 71.52(15) . . ?
C4 C5 Ti1 72.64(15) . . ?
C10 C6 C7 108.4(6) . . ?
C10 C6 Ti1 70.4(9) . . ?
C7 C6 Ti1 72.6(7) . . ?
C6 C7 C8 107.2(6) . . ?
C6 C7 Ti1 73.0(6) . . ?
C8 C7 Ti1 71.8(10) . . ?
C9 C8 C7 108.2(8) . . ?
C9 C8 Ti1 72.2(16) . . ?
C7 C8 Ti1 73.2(9) . . ?
C10 C9 C8 106.9(9) . . ?
C10 C9 Ti1 71.3(15) . . ?
C8 C9 Ti1 72.8(15) . . ?
C6 C10 C9 109.3(8) . . ?
C6 C10 Ti1 75.2(8) . . ?
C9 C10 Ti1 73.6(17) . . ?
C10' C6' C7' 108.1(9) . . ?
C10' C6' Ti1 76.9(11) . . ?
C7' C6' Ti1 71.5(16) . . ?
C6' C7' C8' 108.2(11) . . ?
C6' C7' Ti1 74.3(15) . . ?
C8' C7' Ti1 73(3) . . ?
C9' C8' C7' 106.9(12) . . ?
C9' C8' Ti1 78(2) . . ?
C7' C8' Ti1 71(2) . . ?
C10' C9' C8' 107.1(11) . . ?
C10' C9' Ti1 72.1(14) . . ?
C8' C9' Ti1 68(3) . . ?
C6' C10' C9' 109.4(9) . . ?
C6' C10' Ti1 69.9(10) . . ?
C9' C10' Ti1 75.2(15) . . ?
C12 C11 Al1 114.30(19) . . ?
C14 C13 Al1 118.6(2) . . ?

loop_
_geom_bond_atom_site_label_1
_geom_bond_atom_site_label_2
_geom_bond_distance
_geom_bond_site_symmetry_2
_geom_bond_publ_flag
Ti1 F2 2.0956(15) . y
Ti1 F1 2.1063(15) . y
Ti1 C10 2.311(19) . ?
Ti1 C2 2.326(2) . ?
Ti1 C7' 2.33(3) . ?
Ti1 C9 2.34(3) . ?
Ti1 C1 2.346(3) . ?
Ti1 C8 2.35(2) . ?
Ti1 C8' 2.36(5) . ?
Ti1 C3 2.360(2) . ?
Ti1 C6' 2.36(2) . ?
Ti1 C7 2.367(14) . ?
Al1 F2 1.7342(16) . y
Al1 F1 1.7364(16) 3_675 y
Al1 C11 1.961(3) . ?
Al1 C13 1.965(3) . ?
F1 Al1 1.7364(16) 3_675 ?
C1 C5 1.394(4) . ?
C1 C2 1.402(4) . ?
C2 C3 1.412(4) . ?
C3 C4 1.401(4) . ?
C4 C5 1.403(4) . ?
C6 C10 1.382(9) . ?
C6 C7 1.402(8) . ?
C7 C8 1.416(9) . ?
C8 C9 1.410(10) . ?
C9 C10 1.401(11) . ?
C6' C10' 1.378(11) . ?
C6' C7' 1.379(12) . ?
C7' C8' 1.419(15) . ?
C8' C9' 1.407(14) . ?
C9' C10' 1.392(12) . ?
C11 C12 1.526(4) . ?
C13 C14 1.525(4) . ?
